data_2238288
loop_
_publ_author_name
'Benosmane, Ali'
'Mili, Assia'
'Bouguerria, Hassiba'
'Bouchoul, Abdelkader'

_publ_section_title
;
 (<i>E</i>)-1-(3-Chlorophenyl)-2-(2-oxidonaphthalen-1-yl)diazen-1-ium
;
_journal_coeditor_code XU5708
_journal_issue 7
_journal_name_full 'Acta Crystallographica Section E'
_journal_page_first o1021
_journal_paper_doi 10.1107/S1600536813014931
_journal_volume 69
_journal_year 2013
_chemical_formula_iupac 'C16 H11 Cl N2 O'
_chemical_formula_moiety 'C16 H11 Cl N2 O'
_chemical_formula_structural 'C16 H11 Cl N2 O'
_chemical_formula_sum 'C16 H11 Cl N2 O'
_chemical_formula_weight 282.72
_chemical_name_systematic
;
(<i>E</i>)-1-(3-Chlorophenyl)-2-(2-oxidonaphthalen-1-yl)diazen-1-ium
;
_space_group_IT_number 14
_symmetry_cell_setting monoclinic
_symmetry_space_group_name_Hall '-P 2ybc'
_symmetry_space_group_name_H-M 'P 1 21/c 1'
_atom_sites_solution_hydrogens geom
_atom_sites_solution_primary direct
_atom_sites_solution_secondary difmap
_cell_angle_alpha 90
_cell_angle_beta 113.604(4)
_cell_angle_gamma 90
_cell_formula_units_Z 4
_cell_length_a 16.340(2)
_cell_length_b 5.7665(4)
_cell_length_c 15.632(2)
_cell_measurement_reflns_used 2548
_cell_measurement_temperature 293(2)
_cell_measurement_theta_max 25.35
_cell_measurement_theta_min 2.91
_cell_volume 1349.7(3)
_computing_cell_refinement 'DENZO and SCALEPACK (Otwinowski & Minor, 1997)'
_computing_data_collection 'KappaCCD Reference Manual (Nonius, 1998)'
_computing_data_reduction 'DENZO and SCALEPACK (Otwinowski & Minor, 1997)'
_computing_molecular_graphics 'ORTEP-3 for Windows (Farrugia, 2012)'
_computing_publication_material 'SHELXL97 (Sheldrick, 2008)'
_computing_structure_refinement 'SHELXL97 (Sheldrick, 2008)'
_computing_structure_solution 'SHELXS97 (Sheldrick, 2008)'
_diffrn_ambient_temperature 293(2)
_diffrn_detector_area_resol_mean 9
_diffrn_measured_fraction_theta_full 0.99
_diffrn_measured_fraction_theta_max 0.99
_diffrn_measurement_device_type 'Nonius KappaCCD'
_diffrn_measurement_method 'CCD rotation images, thick slices'
_diffrn_radiation_monochromator 'horizonally mounted graphite crystal'
_diffrn_radiation_source 'fine-focus sealed tube'
_diffrn_radiation_type MoK\a
_diffrn_radiation_wavelength 0.71073
_diffrn_reflns_av_R_equivalents 0.0418
_diffrn_reflns_av_sigmaI/netI 0.0579
_diffrn_reflns_limit_h_max 19
_diffrn_reflns_limit_h_min -19
_diffrn_reflns_limit_k_max 6
_diffrn_reflns_limit_k_min -6
_diffrn_reflns_limit_l_max 18
_diffrn_reflns_limit_l_min -18
_diffrn_reflns_number 4488
_diffrn_reflns_theta_full 25.29
_diffrn_reflns_theta_max 25.29
_diffrn_reflns_theta_min 3.05
_exptl_absorpt_coefficient_mu 0.279
_exptl_crystal_colour red
_exptl_crystal_density_diffrn 1.391
_exptl_crystal_density_method 'not measured'
_exptl_crystal_description needle
_exptl_crystal_F_000 584
_exptl_crystal_size_max 0.09
_exptl_crystal_size_mid 0.04
_exptl_crystal_size_min 0.02
_refine_diff_density_max 0.309
_refine_diff_density_min -0.28
_refine_ls_extinction_method none
_refine_ls_goodness_of_fit_ref 1.008
_refine_ls_hydrogen_treatment constr
_refine_ls_matrix_type full
_refine_ls_number_parameters 171
_refine_ls_number_reflns 2418
_refine_ls_number_restraints 0
_refine_ls_restrained_S_all 1.008
_refine_ls_R_factor_all 0.1204
_refine_ls_R_factor_gt 0.0588
_refine_ls_shift/su_max 0
_refine_ls_shift/su_mean 0
_refine_ls_structure_factor_coef Fsqd
_refine_ls_weighting_details 'calc w=1/[\s^2^(Fo^2^)+(0.0928P)^2^+0.1732P] where P=(Fo^2^+2Fc^2^)/3'
_refine_ls_weighting_scheme calc
_refine_ls_wR_factor_gt 0.146
_refine_ls_wR_factor_ref 0.1851
_reflns_number_gt 1289
_reflns_number_total 2418
_reflns_threshold_expression I>2sigma(I)
_cod_data_source_file xu5708.cif
_cod_data_source_block I
_cod_original_sg_symbol_H-M 'P 21/c'
_cod_database_code 2238288
_cod_database_fobs_code 2238288

loop_
_symmetry_equiv_pos_site_id
_symmetry_equiv_pos_as_xyz
1 x,y,z
2 -x,1/2+y,1/2-z
3 -x,-y,-z
4 x,1/2-y,1/2+z

loop_
_atom_site_aniso_label
_atom_site_aniso_U_11
_atom_site_aniso_U_22
_atom_site_aniso_U_33
_atom_site_aniso_U_12
_atom_site_aniso_U_13
_atom_site_aniso_U_23
Cl1 0.0856(8) 0.1168(9) 0.1281(10) -0.0275(6) 0.0501(7) 0.0075(7)
O1 0.0545(15) 0.0780(15) 0.0954(19) 0.0021(12) 0.0218(14) 0.0107(14)
N1 0.0531(16) 0.0556(14) 0.0611(17) -0.0055(13) 0.0212(14) -0.0046(14)
N2 0.0587(16) 0.0505(13) 0.0489(15) -0.0023(12) 0.0213(13) -0.0068(12)
C1 0.066(2) 0.0448(16) 0.0501(18) -0.0040(14) 0.0237(17) -0.0070(14)
C2 0.067(2) 0.0518(17) 0.059(2) -0.0067(16) 0.0284(17) -0.0001(16)
C3 0.076(2) 0.068(2) 0.063(2) -0.0122(18) 0.035(2) -0.0072(18)
C4 0.111(3) 0.056(2) 0.065(2) -0.010(2) 0.044(2) -0.0048(18)
C5 0.096(3) 0.058(2) 0.056(2) 0.0043(19) 0.028(2) 0.0039(17)
C6 0.072(2) 0.066(2) 0.058(2) -0.0013(17) 0.0222(18) -0.0094(17)
C7 0.055(2) 0.0517(17) 0.0529(18) -0.0054(14) 0.0244(16) -0.0074(15)
C8 0.059(2) 0.0605(19) 0.067(2) -0.0076(17) 0.0281(18) -0.0088(17)
C9 0.058(2) 0.077(2) 0.086(3) -0.0100(19) 0.036(2) -0.003(2)
C10 0.076(2) 0.063(2) 0.071(2) -0.0154(18) 0.039(2) -0.0017(17)
C11 0.070(2) 0.0540(17) 0.0536(19) -0.0028(16) 0.0310(17) -0.0088(15)
C12 0.0576(19) 0.0468(16) 0.0502(18) -0.0044(14) 0.0251(15) -0.0082(14)
C13 0.060(2) 0.0612(19) 0.062(2) -0.0075(16) 0.0220(18) -0.0024(17)
C14 0.058(2) 0.082(2) 0.069(2) 0.0026(19) 0.0149(18) -0.003(2)
C15 0.078(3) 0.063(2) 0.059(2) 0.0111(19) 0.0177(19) 0.0035(17)
C16 0.097(3) 0.0522(19) 0.057(2) 0.0012(18) 0.032(2) 0.0015(17)

loop_
_atom_site_type_symbol
_atom_site_label
_atom_site_fract_x
_atom_site_fract_y
_atom_site_fract_z
_atom_site_U_iso_or_equiv
_atom_site_thermal_displace_type
_atom_site_calc_flag
_atom_site_refinement_flags
_atom_site_occupancy
Cl Cl1 0.06364(8) -0.5972(2) 0.37478(9) 0.1078(5) Uani . . 1.000
O O1 0.46478(16) 0.1141(4) 0.38441(18) 0.0786(9) Uani . . 1.000
N N1 0.33259(17) -0.1220(4) 0.38634(18) 0.0572(9) Uani . . 1.000
N N2 0.27805(17) 0.0115(4) 0.32242(17) 0.0528(8) Uani . . 1.000
C C1 0.2977(2) -0.3084(5) 0.4184(2) 0.0535(10) Uani . . 1.000
C C2 0.2070(2) -0.3500(5) 0.3853(2) 0.0583(11) Uani . . 1.000
C C3 0.1771(2) -0.5415(6) 0.4175(2) 0.0667(12) Uani . . 1.000
C C4 0.2351(3) -0.6891(6) 0.4821(3) 0.0746(14) Uani . . 1.000
C C5 0.3258(3) -0.6464(6) 0.5165(2) 0.0708(14) Uani . . 1.000
C C6 0.3578(2) -0.4547(6) 0.4852(2) 0.0666(12) Uani . . 1.000
C C7 0.3117(2) 0.1901(5) 0.2907(2) 0.0523(11) Uani . . 1.000
C C8 0.4066(2) 0.2395(5) 0.3238(2) 0.0613(11) Uani . . 1.000
C C9 0.4306(2) 0.4390(6) 0.2841(3) 0.0714(14) Uani . . 1.000
C C10 0.3705(3) 0.5765(6) 0.2221(3) 0.0670(12) Uani . . 1.000
C C11 0.2759(2) 0.5349(5) 0.1888(2) 0.0572(11) Uani . . 1.000
C C12 0.2463(2) 0.3361(5) 0.2220(2) 0.0504(10) Uani . . 1.000
C C13 0.1542(2) 0.2970(5) 0.1879(2) 0.0618(11) Uani . . 1.000
C C14 0.0948(2) 0.4492(6) 0.1263(3) 0.0730(12) Uani . . 1.000
C C15 0.1241(3) 0.6417(6) 0.0963(2) 0.0698(14) Uani . . 1.000
C C16 0.2134(3) 0.6844(5) 0.1264(2) 0.0684(13) Uani . . 1.000
H H1 0.39440 -0.10220 0.40590 0.0690 Uiso . R 1.000
H H2 0.16670 -0.25050 0.34200 0.0700 Uiso calc R 1.000
H H4 0.21350 -0.81740 0.50270 0.0900 Uiso calc R 1.000
H H5 0.36550 -0.74560 0.56060 0.0850 Uiso calc R 1.000
H H6 0.41880 -0.42450 0.50860 0.0800 Uiso calc R 1.000
H H9 0.49090 0.47380 0.30250 0.0860 Uiso calc R 1.000
H H10 0.39040 0.70430 0.19950 0.0800 Uiso calc R 1.000
H H13 0.13290 0.16620 0.20720 0.0740 Uiso calc R 1.000
H H14 0.03380 0.42060 0.10480 0.0870 Uiso calc R 1.000
H H15 0.08320 0.74400 0.05520 0.0840 Uiso calc R 1.000
H H16 0.23270 0.81510 0.10510 0.0820 Uiso calc R 1.000

loop_
_atom_type_symbol
_atom_type_description
_atom_type_scat_dispersion_real
_atom_type_scat_dispersion_imag
_atom_type_scat_source
O O 0.0106 0.0060 'International Tables Vol C Tables 4.2.6.8 and 6.1.1.4'
N N 0.0061 0.0033 'International Tables Vol C Tables 4.2.6.8 and 6.1.1.4'
Cl Cl 0.1484 0.1585 'International Tables Vol C Tables 4.2.6.8 and 6.1.1.4'
H H 0.0000 0.0000 'International Tables Vol C Tables 4.2.6.8 and 6.1.1.4'
C C 0.0033 0.0016 'International Tables Vol C Tables 4.2.6.8 and 6.1.1.4'

loop_
_geom_angle_atom_site_label_1
_geom_angle_atom_site_label_2
_geom_angle_atom_site_label_3
_geom_angle
_geom_angle_publ_flag
N2 N1 C1 118.7(3) .
N1 N2 C7 118.8(3) .
C1 N1 H1 121.00 no
N2 N1 H1 120.00 no
N1 C1 C6 117.8(3) .
C2 C1 C6 120.2(3) no
N1 C1 C2 121.9(3) .
C1 C2 C3 119.0(3) no
Cl1 C3 C4 119.2(3) .
Cl1 C3 C2 119.2(3) .
C2 C3 C4 121.6(3) no
C3 C4 C5 119.6(4) no
C4 C5 C6 120.0(3) no
C1 C6 C5 119.5(3) no
C8 C7 C12 121.1(3) no
N2 C7 C8 123.5(3) .
N2 C7 C12 115.4(3) .
C7 C8 C9 116.2(3) no
O1 C8 C9 121.9(3) .
O1 C8 C7 121.9(3) .
C8 C9 C10 122.9(4) no
C9 C10 C11 122.4(4) no
C12 C11 C16 119.6(3) no
C10 C11 C12 118.4(3) no
C10 C11 C16 122.0(3) no
C11 C12 C13 117.6(3) no
C7 C12 C11 118.9(3) no
C7 C12 C13 123.5(3) no
C12 C13 C14 120.9(3) no
C13 C14 C15 120.9(4) no
C14 C15 C16 120.2(3) no
C11 C16 C15 120.9(3) no
C1 C2 H2 120.00 no
C3 C2 H2 121.00 no
C3 C4 H4 120.00 no
C5 C4 H4 120.00 no
C4 C5 H5 120.00 no
C6 C5 H5 120.00 no
C1 C6 H6 120.00 no
C5 C6 H6 120.00 no
C8 C9 H9 119.00 no
C10 C9 H9 119.00 no
C9 C10 H10 119.00 no
C11 C10 H10 119.00 no
C12 C13 H13 119.00 no
C14 C13 H13 120.00 no
C13 C14 H14 120.00 no
C15 C14 H14 120.00 no
C14 C15 H15 120.00 no
C16 C15 H15 120.00 no
C11 C16 H16 120.00 no
C15 C16 H16 120.00 no

loop_
_geom_bond_atom_site_label_1
_geom_bond_atom_site_label_2
_geom_bond_distance
_geom_bond_publ_flag
Cl1 C3 1.731(4) .
O1 C8 1.266(4) .
N1 N2 1.293(4) .
N1 C1 1.400(4) .
N2 C7 1.352(4) .
N1 H1 0.9400 no
C1 C2 1.381(5) no
C1 C6 1.395(4) no
C2 C3 1.382(5) no
C3 C4 1.370(5) no
C4 C5 1.381(7) no
C5 C6 1.393(5) no
C7 C8 1.453(5) no
C7 C12 1.444(4) no
C8 C9 1.434(5) no
C9 C10 1.331(6) no
C10 C11 1.440(6) no
C11 C16 1.393(5) no
C11 C12 1.421(4) no
C12 C13 1.399(5) no
C13 C14 1.375(5) no
C14 C15 1.364(5) no
C15 C16 1.364(7) no
C2 H2 0.9300 no
C4 H4 0.9300 no
C5 H5 0.9300 no
C6 H6 0.9300 no
C9 H9 0.9300 no
C10 H10 0.9300 no
C13 H13 0.9300 no
C14 H14 0.9300 no
C15 H15 0.9300 no
C16 H16 0.9300 no

loop_
_geom_hbond_atom_site_label_D
_geom_hbond_atom_site_label_H
_geom_hbond_atom_site_label_A
_geom_hbond_distance_DH
_geom_hbond_distance_HA
_geom_hbond_distance_DA
_geom_hbond_angle_DHA
_geom_hbond_publ_flag
N1 H1 O1 0.94 1.82 2.564(4) 135 yes

loop_
_geom_torsion_atom_site_label_1
_geom_torsion_atom_site_label_2
_geom_torsion_atom_site_label_3
_geom_torsion_atom_site_label_4
_geom_torsion
_geom_torsion_publ_flag
C1 N1 N2 C7 -179.3(3) no
N2 N1 C1 C2 -1.5(4) no
N2 N1 C1 C6 178.0(3) no
N1 N2 C7 C8 0.8(4) no
N1 N2 C7 C12 -177.7(3) no
N1 C1 C2 C3 177.8(3) no
C6 C1 C2 C3 -1.7(5) no
N1 C1 C6 C5 -177.9(3) no
C2 C1 C6 C5 1.6(5) no
C1 C2 C3 Cl1 -178.9(2) no
C1 C2 C3 C4 0.8(5) no
Cl1 C3 C4 C5 179.9(3) no
C2 C3 C4 C5 0.2(6) no
C3 C4 C5 C6 -0.3(6) no
C4 C5 C6 C1 -0.7(5) no
N2 C7 C8 O1 1.1(5) no
N2 C7 C8 C9 -178.7(3) no
C12 C7 C8 O1 179.6(3) no
C12 C7 C8 C9 -0.2(4) no
N2 C7 C12 C11 176.7(3) no
N2 C7 C12 C13 -1.3(4) no
C8 C7 C12 C11 -1.9(4) no
C8 C7 C12 C13 -179.8(3) no
O1 C8 C9 C10 -178.3(4) no
C7 C8 C9 C10 1.5(5) no
C8 C9 C10 C11 -0.7(6) no
C9 C10 C11 C12 -1.6(6) no
C9 C10 C11 C16 177.7(4) no
C10 C11 C12 C7 2.8(4) no
C10 C11 C12 C13 -179.2(3) no
C16 C11 C12 C7 -176.5(3) no
C16 C11 C12 C13 1.5(4) no
C10 C11 C16 C15 -179.6(3) no
C12 C11 C16 C15 -0.4(5) no
C7 C12 C13 C14 176.4(3) no
C11 C12 C13 C14 -1.6(5) no
C12 C13 C14 C15 0.4(5) no
C13 C14 C15 C16 0.8(6) no
C14 C15 C16 C11 -0.8(5) no
